data_4022970
loop_
_publ_author_name
'Scott Grecian'
'Pankaj Desai'
'Craig Mossman'
'Jennifer L. Poutsma'
'Jeffrey Aub\'e'

_publ_contact_author
; 
   Prof. Jeffrey Aub\'e 
   Department of Medicinal Chemistry -- University of Kansas 
   Malott Hall 
   1251 Wescoe Hall Dr, Rm 4070 
   Lawrence, KS  66045-7582  USA 
;
_publ_contact_author_email jaube@ku.edu
_publ_contact_author_fax 1(785)8645326
_publ_contact_author_phone 1(785)8644496
_publ_section_title
;
 Reactions of Cyclopropanone Acetals with Alkyl Azides:
 Carbonyl Addition versus Ring-Opening Pathways
;
_journal_name_full 'Journal of Organic Chemistry'
_journal_page_first 9439
_journal_page_last 9447
_journal_paper_doi 10.1021/jo0711034
_journal_volume 72
_journal_year 2007
_chemical_formula_moiety 'C18 H18 B F2 N O2'
_chemical_formula_sum 'C18 H18 B F2 N O2'
_chemical_formula_weight 329.14
_chemical_name_systematic
; 
 ? 
;
_space_group_IT_number 2
_symmetry_cell_setting triclinic
_symmetry_space_group_name_Hall '-P 1'
_symmetry_space_group_name_H-M 'P -1'
_atom_sites_solution_hydrogens geom
_atom_sites_solution_primary direct
_atom_sites_solution_secondary difmap
_audit_creation_method SHELXL-97
_cell_angle_alpha 72.558(4)
_cell_angle_beta 79.736(4)
_cell_angle_gamma 76.935(4)
_cell_formula_units_Z 4
_cell_length_a 10.032(2)
_cell_length_b 10.872(2)
_cell_length_c 15.664(3)
_cell_measurement_reflns_used 2819
_cell_measurement_temperature 100(2)
_cell_measurement_theta_max 26.00
_cell_measurement_theta_min 2.62
_cell_volume 1576.4(5)
_computing_cell_refinement 'Bruker SMART'
_computing_data_collection 'Bruker SMART'
_computing_data_reduction 'Bruker SAINT'
_computing_molecular_graphics 'Bruker SHELXTL'
_computing_publication_material 'Bruker SHELXTL'
_computing_structure_refinement 'SHELXL-97 (Sheldrick, 1997)'
_computing_structure_solution 'SHELXS-97 (Sheldrick, 1990)'
_diffrn_ambient_temperature 100(2)
_diffrn_measured_fraction_theta_full 0.964
_diffrn_measured_fraction_theta_max 0.964
_diffrn_measurement_device_type 'CCD area detector'
_diffrn_measurement_method '\w scans'
_diffrn_radiation_monochromator graphite
_diffrn_radiation_source 'fine-focus sealed tube'
_diffrn_radiation_type MoK\a
_diffrn_radiation_wavelength 0.71073
_diffrn_reflns_av_R_equivalents 0.0226
_diffrn_reflns_av_sigmaI/netI 0.0436
_diffrn_reflns_limit_h_max 10
_diffrn_reflns_limit_h_min -12
_diffrn_reflns_limit_k_max 13
_diffrn_reflns_limit_k_min -13
_diffrn_reflns_limit_l_max 19
_diffrn_reflns_limit_l_min -19
_diffrn_reflns_number 10061
_diffrn_reflns_theta_full 26.00
_diffrn_reflns_theta_max 26.00
_diffrn_reflns_theta_min 1.37
_diffrn_standards_decay_% -0.44
_diffrn_standards_number 103
_exptl_absorpt_coefficient_mu 0.105
_exptl_absorpt_correction_T_max 0.9948
_exptl_absorpt_correction_T_min 0.9603
_exptl_absorpt_correction_type multi-scan
_exptl_absorpt_process_details 'Sheldrick, 2000'
_exptl_crystal_colour yellow
_exptl_crystal_density_diffrn 1.387
_exptl_crystal_density_meas 0
_exptl_crystal_density_method 'not measured'
_exptl_crystal_description plate
_exptl_crystal_F_000 688
_exptl_crystal_size_max 0.39
_exptl_crystal_size_mid 0.23
_exptl_crystal_size_min 0.05
_refine_diff_density_max 0.260
_refine_diff_density_min -0.224
_refine_diff_density_rms 0.047
_refine_ls_extinction_method none
_refine_ls_goodness_of_fit_ref 1.006
_refine_ls_hydrogen_treatment mixed
_refine_ls_matrix_type full
_refine_ls_number_parameters 433
_refine_ls_number_reflns 5975
_refine_ls_number_restraints 0
_refine_ls_restrained_S_all 1.006
_refine_ls_R_factor_all 0.0562
_refine_ls_R_factor_gt 0.0438
_refine_ls_shift/su_max 0.001
_refine_ls_shift/su_mean 0.000
_refine_ls_structure_factor_coef Fsqd
_refine_ls_weighting_details 'calc w=1/[\s^2^(Fo^2^)+(0.0520P)^2^+0.4600P] where P=(Fo^2^+2Fc^2^)/3'
_refine_ls_weighting_scheme calc
_refine_ls_wR_factor_gt 0.1030
_refine_ls_wR_factor_ref 0.1100
_reflns_number_gt 4847
_reflns_number_total 5975
_reflns_threshold_expression >2sigma(I)
_cod_data_source_file jo0711034-File001.cif
_cod_data_source_block 03151
_cod_depositor_comments
;
The following automatic conversions were performed:
'_symmetry_cell_setting' value 'Triclinic' changed to 'triclinic'
according to '/home/saulius/struct/CIF-dictionaries/cif_core.dic'
dictionary named 'cif_core.dic' version 2.4.1 from 2010-06-29.

Automatic conversion script
Id: cif_fix_enum 1527 2010-12-29 10:47:43Z saulius 
;
_cod_database_code 4022970

loop_
_symmetry_equiv_pos_as_xyz
'x, y, z'
'-x, -y, -z'

loop_
_atom_site_label
_atom_site_type_symbol
_atom_site_fract_x
_atom_site_fract_y
_atom_site_fract_z
_atom_site_U_iso_or_equiv
_atom_site_adp_type
_atom_site_occupancy
_atom_site_symmetry_multiplicity
_atom_site_calc_flag
_atom_site_refinement_flags
N1A N 0.81590(14) 0.06480(13) 0.11474(9) 0.0177(3) Uani 1 1 d .
B2A B 0.8467(2) 0.19846(19) 0.04455(13) 0.0189(4) Uani 1 1 d .
O3A O 0.91158(12) 0.25017(11) 0.09998(7) 0.0206(3) Uani 1 1 d .
C4A C 0.92127(17) 0.16463(16) 0.18305(11) 0.0177(4) Uani 1 1 d .
C5A C 0.85936(17) 0.05465(16) 0.18965(11) 0.0187(4) Uani 1 1 d .
H5A H 0.8515 -0.0162 0.2423 0.022 Uiso 1 1 calc R
F6A F 0.72673(10) 0.27882(9) 0.01637(6) 0.0248(2) Uani 1 1 d .
F7A F 0.93545(10) 0.17089(10) -0.02850(6) 0.0242(2) Uani 1 1 d .
C8A C 0.98292(17) 0.17496(16) 0.24966(11) 0.0183(4) Uani 1 1 d .
H8A H 0.9792 0.1052 0.3033 0.022 Uiso 1 1 calc R
C9A C 1.05399(16) 0.27548(16) 0.25244(11) 0.0170(3) Uani 1 1 d .
C10A C 1.06550(17) 0.39026(16) 0.18238(11) 0.0192(4) Uani 1 1 d .
H10A H 1.0261 0.4047 0.1286 0.023 Uiso 1 1 calc R
C11A C 1.13353(18) 0.48222(16) 0.19097(11) 0.0204(4) Uani 1 1 d .
H11A H 1.1406 0.5594 0.1430 0.025 Uiso 1 1 calc R
C12A C 1.19214(17) 0.46272(16) 0.26967(11) 0.0185(4) Uani 1 1 d .
C13A C 1.18262(17) 0.34984(16) 0.33931(11) 0.0199(4) Uani 1 1 d .
H13A H 1.2229 0.3352 0.3928 0.024 Uiso 1 1 calc R
C14A C 1.11385(17) 0.25873(16) 0.32999(11) 0.0196(4) Uani 1 1 d .
H14A H 1.1071 0.1818 0.3782 0.024 Uiso 1 1 calc R
O15A O 1.25511(13) 0.56079(11) 0.27183(8) 0.0237(3) Uani 1 1 d .
C16A C 1.31513(19) 0.54514(18) 0.35129(12) 0.0248(4) Uani 1 1 d .
H16A H 1.3549 0.6224 0.3448 0.037 Uiso 1 1 d R
H16B H 1.3877 0.4667 0.3603 0.037 Uiso 1 1 d R
H16C H 1.2440 0.5356 0.4034 0.037 Uiso 1 1 d R
C17A C 0.75568(18) -0.03099(16) 0.09293(11) 0.0190(4) Uani 1 1 d .
H17A H 0.8096 -0.0520 0.0381 0.023 Uiso 1 1 calc R
H17B H 0.6608 0.0099 0.0786 0.023 Uiso 1 1 calc R
C18A C 0.75022(19) -0.15845(16) 0.16691(11) 0.0220(4) Uani 1 1 d .
H18A H 0.8426 -0.1957 0.1870 0.026 Uiso 1 1 calc R
H18B H 0.6853 -0.1409 0.2193 0.026 Uiso 1 1 calc R
C19A C 0.70363(18) -0.25574(15) 0.13214(11) 0.0183(4) Uani 1 1 d .
C20A C 0.56740(18) -0.27263(16) 0.14922(12) 0.0227(4) Uani 1 1 d .
H20A H 0.5030 -0.2255 0.1858 0.027 Uiso 1 1 calc R
C21A C 0.52367(19) -0.35748(17) 0.11356(12) 0.0251(4) Uani 1 1 d .
H21A H 0.4299 -0.3674 0.1253 0.030 Uiso 1 1 calc R
C22A C 0.61724(19) -0.42740(16) 0.06085(11) 0.0224(4) Uani 1 1 d .
H22A H 0.5879 -0.4851 0.0360 0.027 Uiso 1 1 calc R
C23A C 0.75342(19) -0.41281(17) 0.04460(11) 0.0235(4) Uani 1 1 d .
H23A H 0.8181 -0.4618 0.0093 0.028 Uiso 1 1 calc R
C24A C 0.79630(18) -0.32717(16) 0.07947(11) 0.0214(4) Uani 1 1 d .
H24A H 0.8900 -0.3172 0.0672 0.026 Uiso 1 1 calc R
N1B N 0.72907(14) 0.38654(13) 0.35554(9) 0.0166(3) Uani 1 1 d .
B2B B 0.6767(2) 0.27194(19) 0.43540(13) 0.0188(4) Uani 1 1 d .
O3B O 0.59939(12) 0.22021(11) 0.38674(7) 0.0193(3) Uani 1 1 d .
C4B C 0.61019(17) 0.28531(15) 0.29776(11) 0.0168(3) Uani 1 1 d .
C5B C 0.69006(17) 0.38554(15) 0.28194(11) 0.0177(4) Uani 1 1 d .
H5B H 0.7114 0.4436 0.2246 0.021 Uiso 1 1 calc R
F6B F 0.59457(10) 0.32094(10) 0.50259(6) 0.0254(2) Uani 1 1 d .
F7B F 0.78790(11) 0.18136(9) 0.46962(6) 0.0252(2) Uani 1 1 d .
C8B C 0.55589(17) 0.26230(16) 0.23240(11) 0.0182(4) Uani 1 1 d .
H8B H 0.5723 0.3196 0.1740 0.022 Uiso 1 1 calc R
C9B C 0.47662(16) 0.16412(15) 0.23715(11) 0.0169(3) Uani 1 1 d .
C10B C 0.44683(17) 0.06618(16) 0.31619(11) 0.0192(4) Uani 1 1 d .
H10B H 0.4793 0.0628 0.3704 0.023 Uiso 1 1 calc R
C11B C 0.37141(18) -0.02476(16) 0.31625(11) 0.0205(4) Uani 1 1 d .
H11B H 0.3528 -0.0905 0.3702 0.025 Uiso 1 1 calc R
C12B C 0.32172(17) -0.02126(16) 0.23742(11) 0.0184(4) Uani 1 1 d .
C13B C 0.34905(17) 0.07477(16) 0.15855(11) 0.0206(4) Uani 1 1 d .
H13B H 0.3154 0.0782 0.1047 0.025 Uiso 1 1 calc R
C14B C 0.42583(18) 0.16547(16) 0.15912(11) 0.0201(4) Uani 1 1 d .
H14B H 0.4447 0.2307 0.1049 0.024 Uiso 1 1 calc R
O15B O 0.24881(12) -0.11655(11) 0.24534(8) 0.0226(3) Uani 1 1 d .
C16B C 0.19838(18) -0.11990(17) 0.16644(12) 0.0230(4) Uani 1 1 d .
H16D H 0.1463 -0.1914 0.1818 0.034 Uiso 1 1 d R
H16E H 0.2762 -0.1344 0.1207 0.034 Uiso 1 1 d R
H16F H 0.1380 -0.0362 0.1427 0.034 Uiso 1 1 d R
C17B C 0.80918(17) 0.47880(16) 0.36322(11) 0.0190(4) Uani 1 1 d .
H17C H 0.8656 0.5093 0.3051 0.023 Uiso 1 1 calc R
H17D H 0.8722 0.4343 0.4098 0.023 Uiso 1 1 calc R
C18B C 0.71316(17) 0.59595(15) 0.38863(11) 0.0183(4) Uani 1 1 d .
H18C H 0.6538 0.6416 0.3401 0.022 Uiso 1 1 calc R
H18D H 0.6525 0.5633 0.4443 0.022 Uiso 1 1 calc R
C19B C 0.78585(18) 0.69419(16) 0.40383(10) 0.0179(4) Uani 1 1 d .
C20B C 0.92827(18) 0.68275(17) 0.39171(12) 0.0234(4) Uani 1 1 d .
H20B H 0.9845 0.6106 0.3726 0.028 Uiso 1 1 calc R
C21B C 0.98977(19) 0.77565(18) 0.40716(11) 0.0243(4) Uani 1 1 d .
H21B H 1.0873 0.7665 0.3986 0.029 Uiso 1 1 calc R
C22B C 0.90916(19) 0.88094(17) 0.43486(11) 0.0222(4) Uani 1 1 d .
H22B H 0.9511 0.9437 0.4462 0.027 Uiso 1 1 calc R
C23B C 0.76719(19) 0.89466(17) 0.44611(11) 0.0231(4) Uani 1 1 d .
H23B H 0.7114 0.9678 0.4641 0.028 Uiso 1 1 calc R
C24B C 0.70609(18) 0.80165(16) 0.43109(11) 0.0208(4) Uani 1 1 d .
H24B H 0.6085 0.8114 0.4395 0.025 Uiso 1 1 calc R

loop_
_atom_site_aniso_label
_atom_site_aniso_U_11
_atom_site_aniso_U_22
_atom_site_aniso_U_33
_atom_site_aniso_U_23
_atom_site_aniso_U_13
_atom_site_aniso_U_12
N1A 0.0180(7) 0.0161(7) 0.0203(7) -0.0074(6) -0.0018(6) -0.0028(6)
B2A 0.0225(10) 0.0174(10) 0.0194(9) -0.0054(8) -0.0023(8) -0.0083(8)
O3A 0.0296(7) 0.0169(6) 0.0169(6) -0.0015(5) -0.0057(5) -0.0093(5)
C4A 0.0186(8) 0.0158(8) 0.0174(8) -0.0043(7) 0.0001(7) -0.0025(7)
C5A 0.0211(9) 0.0167(8) 0.0174(8) -0.0046(7) -0.0002(7) -0.0034(7)
F6A 0.0290(6) 0.0199(5) 0.0264(5) -0.0043(4) -0.0093(4) -0.0044(4)
F7A 0.0278(6) 0.0291(6) 0.0197(5) -0.0090(4) 0.0015(4) -0.0135(4)
C8A 0.0206(8) 0.0165(8) 0.0167(8) -0.0043(7) -0.0010(7) -0.0027(7)
C9A 0.0170(8) 0.0174(8) 0.0161(8) -0.0069(7) 0.0015(6) -0.0017(7)
C10A 0.0216(9) 0.0219(9) 0.0162(8) -0.0070(7) -0.0030(7) -0.0050(7)
C11A 0.0251(9) 0.0185(9) 0.0172(8) -0.0032(7) -0.0005(7) -0.0070(7)
C12A 0.0172(8) 0.0198(9) 0.0215(8) -0.0104(7) 0.0008(7) -0.0051(7)
C13A 0.0216(9) 0.0212(9) 0.0184(8) -0.0067(7) -0.0070(7) -0.0018(7)
C14A 0.0239(9) 0.0166(8) 0.0171(8) -0.0033(7) -0.0021(7) -0.0029(7)
O15A 0.0296(7) 0.0232(7) 0.0231(6) -0.0068(5) -0.0051(5) -0.0121(5)
C16A 0.0252(9) 0.0272(10) 0.0275(9) -0.0112(8) -0.0070(8) -0.0075(8)
C17A 0.0207(9) 0.0182(9) 0.0204(8) -0.0064(7) -0.0036(7) -0.0061(7)
C18A 0.0300(10) 0.0183(9) 0.0198(9) -0.0046(7) -0.0035(7) -0.0091(8)
C19A 0.0254(9) 0.0138(8) 0.0157(8) -0.0007(6) -0.0037(7) -0.0068(7)
C20A 0.0216(9) 0.0181(9) 0.0262(9) -0.0055(7) -0.0014(7) -0.0013(7)
C21A 0.0219(9) 0.0206(9) 0.0314(10) 0.0004(8) -0.0088(8) -0.0069(7)
C22A 0.0349(10) 0.0159(9) 0.0199(8) -0.0006(7) -0.0116(8) -0.0107(8)
C23A 0.0316(10) 0.0209(9) 0.0181(8) -0.0059(7) 0.0026(7) -0.0083(8)
C24A 0.0222(9) 0.0207(9) 0.0207(9) -0.0022(7) 0.0007(7) -0.0099(7)
N1B 0.0167(7) 0.0144(7) 0.0205(7) -0.0077(6) -0.0005(6) -0.0040(6)
B2B 0.0218(10) 0.0175(10) 0.0189(9) -0.0058(8) -0.0016(8) -0.0070(8)
O3B 0.0264(6) 0.0171(6) 0.0157(6) -0.0021(5) -0.0020(5) -0.0099(5)
C4B 0.0187(8) 0.0122(8) 0.0184(8) -0.0042(6) 0.0002(7) -0.0026(7)
C5B 0.0189(8) 0.0153(8) 0.0172(8) -0.0042(7) 0.0015(7) -0.0032(7)
F6B 0.0319(6) 0.0276(6) 0.0205(5) -0.0103(4) 0.0044(4) -0.0138(5)
F7B 0.0316(6) 0.0192(5) 0.0270(5) -0.0037(4) -0.0106(4) -0.0069(4)
C8B 0.0196(8) 0.0166(8) 0.0169(8) -0.0037(7) -0.0002(7) -0.0035(7)
C9B 0.0165(8) 0.0155(8) 0.0178(8) -0.0052(7) -0.0009(6) -0.0015(7)
C10B 0.0245(9) 0.0175(8) 0.0165(8) -0.0052(7) -0.0047(7) -0.0026(7)
C11B 0.0272(9) 0.0176(9) 0.0168(8) -0.0024(7) -0.0028(7) -0.0069(7)
C12B 0.0167(8) 0.0157(8) 0.0240(9) -0.0085(7) -0.0007(7) -0.0029(7)
C13B 0.0229(9) 0.0231(9) 0.0183(8) -0.0081(7) -0.0050(7) -0.0036(7)
C14B 0.0248(9) 0.0178(9) 0.0161(8) -0.0020(7) -0.0011(7) -0.0049(7)
O15B 0.0285(7) 0.0216(6) 0.0223(6) -0.0059(5) -0.0049(5) -0.0122(5)
C16B 0.0233(9) 0.0243(9) 0.0263(9) -0.0102(8) -0.0077(7) -0.0061(7)
C17B 0.0207(9) 0.0175(9) 0.0214(8) -0.0077(7) 0.0001(7) -0.0077(7)
C18B 0.0194(8) 0.0171(8) 0.0199(8) -0.0065(7) -0.0025(7) -0.0043(7)
C19B 0.0240(9) 0.0163(8) 0.0139(8) -0.0031(6) -0.0026(7) -0.0058(7)
C20B 0.0238(9) 0.0233(9) 0.0267(9) -0.0128(8) 0.0001(7) -0.0062(8)
C21B 0.0239(9) 0.0297(10) 0.0221(9) -0.0077(8) -0.0009(7) -0.0115(8)
C22B 0.0358(10) 0.0188(9) 0.0155(8) -0.0022(7) -0.0045(7) -0.0142(8)
C23B 0.0333(10) 0.0159(9) 0.0201(8) -0.0048(7) -0.0050(8) -0.0029(8)
C24B 0.0227(9) 0.0173(9) 0.0226(9) -0.0053(7) -0.0027(7) -0.0041(7)

loop_
_atom_type_symbol
_atom_type_description
_atom_type_scat_dispersion_real
_atom_type_scat_dispersion_imag
_atom_type_scat_source
C C 0.0033 0.0016 'International Tables Vol C Tables 4.2.6.8 and 6.1.1.4'
H H 0.0000 0.0000 'International Tables Vol C Tables 4.2.6.8 and 6.1.1.4'
N N 0.0061 0.0033 'International Tables Vol C Tables 4.2.6.8 and 6.1.1.4'
O O 0.0106 0.0060 'International Tables Vol C Tables 4.2.6.8 and 6.1.1.4'
F F 0.0171 0.0103 'International Tables Vol C Tables 4.2.6.8 and 6.1.1.4'
B B 0.0013 0.0007 'International Tables Vol C Tables 4.2.6.8 and 6.1.1.4'

loop_
_geom_angle_atom_site_label_1
_geom_angle_atom_site_label_2
_geom_angle_atom_site_label_3
_geom_angle
C5A N1A C17A 127.40(14)
C5A N1A B2A 108.55(14)
C17A N1A B2A 123.95(13)
F6A B2A F7A 110.18(14)
F6A B2A O3A 112.88(14)
F7A B2A O3A 112.56(15)
F6A B2A N1A 110.87(14)
F7A B2A N1A 109.40(13)
O3A B2A N1A 100.58(13)
C4A O3A B2A 110.21(13)
C8A C4A O3A 126.94(15)
C8A C4A C5A 123.48(15)
O3A C4A C5A 109.54(14)
N1A C5A C4A 111.06(15)
N1A C5A H5A 124.5
C4A C5A H5A 124.5
C4A C8A C9A 130.25(16)
C4A C8A H8A 114.9
C9A C8A H8A 114.9
C14A C9A C10A 117.48(15)
C14A C9A C8A 118.22(15)
C10A C9A C8A 124.29(15)
C11A C10A C9A 120.63(15)
C11A C10A H10A 119.7
C9A C10A H10A 119.7
C10A C11A C12A 120.52(16)
C10A C11A H11A 119.7
C12A C11A H11A 119.7
O15A C12A C13A 124.46(15)
O15A C12A C11A 115.80(15)
C13A C12A C11A 119.73(15)
C14A C13A C12A 119.18(15)
C14A C13A H13A 120.4
C12A C13A H13A 120.4
C13A C14A C9A 122.45(16)
C13A C14A H14A 118.8
C9A C14A H14A 118.8
C12A O15A C16A 117.52(13)
O15A C16A H16A 109.5
O15A C16A H16B 109.5
H16A C16A H16B 109.5
O15A C16A H16C 109.5
H16A C16A H16C 109.5
H16B C16A H16C 109.5
N1A C17A C18A 115.03(13)
N1A C17A H17A 108.5
C18A C17A H17A 108.5
N1A C17A H17B 108.5
C18A C17A H17B 108.5
H17A C17A H17B 107.5
C19A C18A C17A 109.98(13)
C19A C18A H18A 109.7
C17A C18A H18A 109.7
C19A C18A H18B 109.7
C17A C18A H18B 109.7
H18A C18A H18B 108.2
C20A C19A C24A 118.44(15)
C20A C19A C18A 121.20(15)
C24A C19A C18A 120.32(16)
C19A C20A C21A 121.01(16)
C19A C20A H20A 119.5
C21A C20A H20A 119.5
C22A C21A C20A 119.79(17)
C22A C21A H21A 120.1
C20A C21A H21A 120.1
C23A C22A C21A 119.65(16)
C23A C22A H22A 120.2
C21A C22A H22A 120.2
C22A C23A C24A 120.39(16)
C22A C23A H23A 119.8
C24A C23A H23A 119.8
C23A C24A C19A 120.71(16)
C23A C24A H24A 119.6
C19A C24A H24A 119.6
C5B N1B C17B 124.90(14)
C5B N1B B2B 108.99(14)
C17B N1B B2B 126.11(13)
F6B B2B F7B 110.21(14)
F6B B2B O3B 112.76(14)
F7B B2B O3B 112.62(14)
F6B B2B N1B 110.86(13)
F7B B2B N1B 109.84(14)
O3B B2B N1B 100.17(13)
C4B O3B B2B 110.31(13)
C8B C4B O3B 126.89(15)
C8B C4B C5B 123.69(15)
O3B C4B C5B 109.42(14)
N1B C5B C4B 111.03(15)
N1B C5B H5B 124.5
C4B C5B H5B 124.5
C4B C8B C9B 130.21(15)
C4B C8B H8B 114.9
C9B C8B H8B 114.9
C14B C9B C10B 117.40(15)
C14B C9B C8B 118.82(15)
C10B C9B C8B 123.78(15)
C11B C10B C9B 121.00(15)
C11B C10B H10B 119.5
C9B C10B H10B 119.5
C10B C11B C12B 120.50(16)
C10B C11B H11B 119.8
C12B C11B H11B 119.8
O15B C12B C13B 124.92(15)
O15B C12B C11B 115.38(15)
C13B C12B C11B 119.70(15)
C14B C13B C12B 119.32(15)
C14B C13B H13B 120.3
C12B C13B H13B 120.3
C13B C14B C9B 122.08(15)
C13B C14B H14B 119.0
C9B C14B H14B 119.0
C12B O15B C16B 117.90(13)
O15B C16B H16D 109.5
O15B C16B H16E 109.5
H16D C16B H16E 109.5
O15B C16B H16F 109.5
H16D C16B H16F 109.5
H16E C16B H16F 109.5
N1B C17B C18B 110.12(13)
N1B C17B H17C 109.6
C18B C17B H17C 109.6
N1B C17B H17D 109.6
C18B C17B H17D 109.6
H17C C17B H17D 108.2
C19B C18B C17B 114.55(14)
C19B C18B H18C 108.6
C17B C18B H18C 108.6
C19B C18B H18D 108.6
C17B C18B H18D 108.6
H18C C18B H18D 107.6
C20B C19B C24B 118.24(16)
C20B C19B C18B 123.27(14)
C24B C19B C18B 118.48(15)
C19B C20B C21B 120.87(16)
C19B C20B H20B 119.6
C21B C20B H20B 119.6
C22B C21B C20B 120.09(17)
C22B C21B H21B 120.0
C20B C21B H21B 120.0
C21B C22B C23B 119.75(17)
C21B C22B H22B 120.1
C23B C22B H22B 120.1
C22B C23B C24B 120.07(16)
C22B C23B H23B 120.0
C24B C23B H23B 120.0
C23B C24B C19B 120.96(17)
C23B C24B H24B 119.5
C19B C24B H24B 119.5

loop_
_geom_bond_atom_site_label_1
_geom_bond_atom_site_label_2
_geom_bond_distance
N1A C5A 1.289(2)
N1A C17A 1.462(2)
N1A B2A 1.594(2)
B2A F6A 1.374(2)
B2A F7A 1.383(2)
B2A O3A 1.468(2)
O3A C4A 1.3588(19)
C4A C8A 1.347(2)
C4A C5A 1.437(2)
C5A H5A 0.9500
C8A C9A 1.448(2)
C8A H8A 0.9500
C9A C14A 1.395(2)
C9A C10A 1.405(2)
C10A C11A 1.380(2)
C10A H10A 0.9500
C11A C12A 1.399(2)
C11A H11A 0.9500
C12A O15A 1.368(2)
C12A C13A 1.385(2)
C13A C14A 1.382(2)
C13A H13A 0.9500
C14A H14A 0.9500
O15A C16A 1.426(2)
C16A H16A 0.9800
C16A H16B 0.9800
C16A H16C 0.9800
C17A C18A 1.522(2)
C17A H17A 0.9900
C17A H17B 0.9900
C18A C19A 1.514(2)
C18A H18A 0.9900
C18A H18B 0.9900
C19A C20A 1.388(2)
C19A C24A 1.390(2)
C20A C21A 1.391(2)
C20A H20A 0.9500
C21A C22A 1.385(2)
C21A H21A 0.9500
C22A C23A 1.381(3)
C22A H22A 0.9500
C23A C24A 1.386(2)
C23A H23A 0.9500
C24A H24A 0.9500
N1B C5B 1.286(2)
N1B C17B 1.462(2)
N1B B2B 1.588(2)
B2B F6B 1.378(2)
B2B F7B 1.379(2)
B2B O3B 1.471(2)
O3B C4B 1.3582(19)
C4B C8B 1.350(2)
C4B C5B 1.433(2)
C5B H5B 0.9500
C8B C9B 1.446(2)
C8B H8B 0.9500
C9B C14B 1.401(2)
C9B C10B 1.406(2)
C10B C11B 1.374(2)
C10B H10B 0.9500
C11B C12B 1.399(2)
C11B H11B 0.9500
C12B O15B 1.363(2)
C12B C13B 1.388(2)
C13B C14B 1.384(2)
C13B H13B 0.9500
C14B H14B 0.9500
O15B C16B 1.4292(19)
C16B H16D 0.9800
C16B H16E 0.9800
C16B H16F 0.9800
C17B C18B 1.523(2)
C17B H17C 0.9900
C17B H17D 0.9900
C18B C19B 1.515(2)
C18B H18C 0.9900
C18B H18D 0.9900
C19B C20B 1.389(2)
C19B C24B 1.394(2)
C20B C21B 1.393(2)
C20B H20B 0.9500
C21B C22B 1.381(2)
C21B H21B 0.9500
C22B C23B 1.383(3)
C22B H22B 0.9500
C23B C24B 1.389(2)
C23B H23B 0.9500
C24B H24B 0.9500

loop_
_geom_torsion_atom_site_label_1
_geom_torsion_atom_site_label_2
_geom_torsion_atom_site_label_3
_geom_torsion_atom_site_label_4
_geom_torsion
C5A N1A B2A F6A -120.05(15)
C17A N1A B2A F6A 63.27(19)
C5A N1A B2A F7A 118.25(15)
C17A N1A B2A F7A -58.4(2)
C5A N1A B2A O3A -0.41(17)
C17A N1A B2A O3A -177.10(13)
F6A B2A O3A C4A 119.85(15)
F7A B2A O3A C4A -114.65(15)
N1A B2A O3A C4A 1.68(16)
B2A O3A C4A C8A 175.34(16)
B2A O3A C4A C5A -2.34(17)
C17A N1A C5A C4A 175.60(14)
B2A N1A C5A C4A -0.93(18)
C8A C4A C5A N1A -175.69(15)
O3A C4A C5A N1A 2.09(18)
O3A C4A C8A C9A -0.1(3)
C5A C4A C8A C9A 177.32(15)
C4A C8A C9A C14A -177.44(17)
C4A C8A C9A C10A 3.4(3)
C14A C9A C10A C11A -0.1(2)
C8A C9A C10A C11A 179.09(15)
C9A C10A C11A C12A 0.0(2)
C10A C11A C12A O15A -178.94(14)
C10A C11A C12A C13A 0.4(2)
O15A C12A C13A C14A 178.68(15)
C11A C12A C13A C14A -0.6(2)
C12A C13A C14A C9A 0.5(2)
C10A C9A C14A C13A -0.1(2)
C8A C9A C14A C13A -179.35(15)
C13A C12A O15A C16A 0.1(2)
C11A C12A O15A C16A 179.47(14)
C5A N1A C17A C18A -2.6(2)
B2A N1A C17A C18A 173.39(14)
N1A C17A C18A C19A -172.61(13)
C17A C18A C19A C20A -97.99(18)
C17A C18A C19A C24A 79.78(19)
C24A C19A C20A C21A -0.9(2)
C18A C19A C20A C21A 176.90(15)
C19A C20A C21A C22A 0.6(3)
C20A C21A C22A C23A 0.4(3)
C21A C22A C23A C24A -1.1(3)
C22A C23A C24A C19A 0.8(3)
C20A C19A C24A C23A 0.2(2)
C18A C19A C24A C23A -177.60(15)
C5B N1B B2B F6B -121.95(15)
C17B N1B B2B F6B 58.3(2)
C5B N1B B2B F7B 116.02(15)
C17B N1B B2B F7B -63.78(19)
C5B N1B B2B O3B -2.67(16)
C17B N1B B2B O3B 177.53(13)
F6B B2B O3B C4B 120.47(15)
F7B B2B O3B C4B -114.03(15)
N1B B2B O3B C4B 2.60(16)
B2B O3B C4B C8B 178.18(16)
B2B O3B C4B C5B -1.81(17)
C17B N1B C5B C4B -178.40(13)
B2B N1B C5B C4B 1.80(18)
C8B C4B C5B N1B 179.92(15)
O3B C4B C5B N1B -0.09(18)
O3B C4B C8B C9B -1.6(3)
C5B C4B C8B C9B 178.40(15)
C4B C8B C9B C14B 176.79(16)
C4B C8B C9B C10B -3.2(3)
C14B C9B C10B C11B 0.3(2)
C8B C9B C10B C11B -179.71(15)
C9B C10B C11B C12B -0.4(2)
C10B C11B C12B O15B 179.72(14)
C10B C11B C12B C13B 0.1(2)
O15B C12B C13B C14B -179.31(14)
C11B C12B C13B C14B 0.3(2)
C12B C13B C14B C9B -0.4(2)
C10B C9B C14B C13B 0.0(2)
C8B C9B C14B C13B -179.91(14)
C13B C12B O15B C16B 1.1(2)
C11B C12B O15B C16B -178.47(14)
C5B N1B C17B C18B 93.49(18)
B2B N1B C17B C18B -86.74(18)
N1B C17B C18B C19B 176.55(13)
C17B C18B C19B C20B 2.9(2)
C17B C18B C19B C24B -177.30(15)
C24B C19B C20B C21B 0.6(3)
C18B C19B C20B C21B -179.63(15)
C19B C20B C21B C22B 0.0(3)
C20B C21B C22B C23B -0.8(3)
C21B C22B C23B C24B 1.1(3)
C22B C23B C24B C19B -0.6(3)
C20B C19B C24B C23B -0.2(2)
C18B C19B C24B C23B 179.93(15)
